data_1559067
loop_
_publ_author_name
'Glerup, Jorgen'
'Larsen, Sine'
'Weihe, Hogni'

_publ_section_title
;
 Magnetism, Spectroscopy and Structure of Tri-mu-hydroxobis{[N,N',N''-
 trimethyl-1,1,1-tris(aminomethyl)ethane]chromium(III)} Chloride
 Tetrahydrate
;
_journal_name_full 'Acta Chemica Scandinavica'
_journal_page_first 1154
_journal_page_last 1161
_journal_paper_doi 10.3891/acta.chem.scand.47-1154
_journal_volume 47
_journal_year 1993
_chemical_formula_sum 'C16 H53 Cl3 Cr2 N6 O7'
_chemical_formula_weight 651.98
_chemical_name_common
;
Tri-mu-hydroxobis{[N,N',N''-trimethyl-1,1,1-
tris(aminomethyl)ethane]chromium(III)} Chloride Tetrahydrate
;
_space_group_IT_number 14
_space_group_name_Hall '-P 2yn'
_space_group_name_H-M_alt 'P 1 21/n 1'
_symmetry_cell_setting monoclinic
_symmetry_Int_Tables_number 14
_symmetry_space_group_name_Hall '-P 2yn'
_symmetry_space_group_name_H-M 'P 1 21/n 1'
_cell_angle_alpha 90.
_cell_angle_beta 102.50(2)
_cell_angle_gamma 90.
_cell_formula_units_Z 4
_cell_length_a 9.674(3)
_cell_length_b 13.775(3)
_cell_length_c 22.947(4)
_cell_volume 2985.4(13)
_diffrn_ambient_temperature 110
_diffrn_radiation_probe x-ray
_diffrn_radiation_type MoK\a
_diffrn_radiation_wavelength 0.71073
_exptl_absorpt_coefficient_mu 1.0233
_exptl_crystal_density_diffrn 1.451
_refine_ls_goodness_of_fit_ref 1.33
_refine_ls_number_parameters 466
_refine_ls_number_reflns 10604
_refine_ls_R_factor_gt 0.034
_refine_ls_wR_factor_gt 0.047
_cod_data_source_file Acta-Chem-Scand-1993-47-1154.cif
_cod_data_source_block 1
_cod_original_sg_symbol_H-M 'P 21/n'
_cod_database_code 1559067

loop_
_space_group_symop_id
_space_group_symop_operation_xyz
1 x,y,z
2 1/2-x,1/2+y,1/2-z
3 -x,-y,-z
4 1/2+x,1/2-y,1/2+z

loop_
_atom_site_label
_atom_site_type_symbol
_atom_site_thermal_displace_type
_atom_site_fract_x
_atom_site_fract_y
_atom_site_fract_z
_atom_site_occupancy
_atom_site_U_iso_or_equiv
_atom_site_calc_flag
_atom_site_refinement_flags
_atom_site_disorder_assembly
_atom_site_disorder_group
Cr1 Cr Uiso 0.95085(2) 0.18663(2) 0.18126(1) 1.000 0.0098(1) . . . .
Cr2 Cr Uiso 0.91495(2) 0.18183(2) 0.29187(1) 1.000 0.0094(1) . . . .
Cl1 Cl Uiso 0.81459(4) 0.46095(3) 0.40734(2) 1.000 0.0196(1) . . . .
Cl2 Cl Uiso 0.92993(4) 0.49682(2) 0.24811(2) 1.000 0.0169(1) . . . .
Cl3 Cl Uiso 0.30212(4) 0.06891(3) 0.43479(2) 1.000 0.0217(1) . . . .
O1 O Uiso 0.85380(10) 0.09386(7) 0.22376(4) 1.000 0.0134(1) . . . .
O2 O Uiso 0.85610(10) 0.27817(7) 0.22672(5) 1.000 0.0146(3) . . . .
O3 O Uiso 1.08530(10) 0.18552(8) 0.25825(5) 1.000 0.0160(3) . . . .
N11 N Uiso 1.04770(10) 0.29332(9) 0.13899(6) 1.000 0.0155(3) . . . .
N12 N Uiso 1.06210(10) 0.08624(9) 0.14205(5) 1.000 0.0155(3) . . . .
N13 N Uiso 0.78940(10) 0.18286(9) 0.10493(5) 1.000 0.0149(3) . . . .
N21 N Uiso 0.98930(10) 0.27951(9) 0.36146(5) 1.000 0.0137(3) . . . .
N22 N Uiso 0.98100(10) 0.06910(9) 0.35238(5) 1.000 0.0142(3) . . . .
N23 N Uiso 0.72210(10) 0.18666(9) 0.31939(5) 1.000 0.0138(3) . . . .
C11 C Uiso 1.1736(2) 0.34000(10) 0.17764(7) 1.000 0.0193(3) . . . .
C12 C Uiso 1.0692(2) -0.01440(10) 0.16620(7) 1.000 0.0176(3) . . . .
C13 C Uiso 0.6569(2) 0.23300(10) 0.10907(7) 1.000 0.0217(4) . . . .
C14 C Uiso 1.0848(2) 0.26230(10) 0.08164(6) 1.000 0.0158(3) . . . .
C15 C Uiso 1.0254(2) 0.08340(10) 0.07550(6) 1.000 0.0141(3) . . . .
C16 C Uiso 0.8307(2) 0.20780(10) 0.04787(6) 1.000 0.0149(3) . . . .
C17 C Uiso 0.9856(2) 0.18410(10) 0.04815(6) 1.000 0.0139(3) . . . .
C18 C Uiso 1.0018(2) 0.18260(10) -0.01691(6) 1.000 0.0190(3) . . . .
C21 C Uiso 1.1287(2) 0.32490(10) 0.36094(7) 1.000 0.0181(3) . . . .
C22 C Uiso 0.9812(2) -0.02990(10) 0.32637(7) 1.000 0.0175(3) . . . .
C23 C Uiso 0.6147(2) 0.25420(10) 0.28515(7) 1.000 0.0189(3) . . . .
C24 C Uiso 0.9918(2) 0.23870(10) 0.42214(6) 1.000 0.0134(3) . . . .
C25 C Uiso 0.9093(2) 0.06480(10) 0.40379(6) 1.000 0.0144(3) . . . .
C26 C Uiso 0.73180(10) 0.20100(10) 0.38453(6) 1.000 0.0129(3) . . . .
C27 C Uiso 0.87180(10) 0.16620(10) 0.42360(6) 1.000 0.0127(3) . . . .
C28 C Uiso 0.8537(2) 0.15900(10) 0.48826(6) 1.000 0.0176(3) . . . .
Ow1 O Uiso 0.36160(10) 0.12670(10) 0.15542(6) 1.000 0.0255(3) . . . .
Ow2 O Uiso 0.90390(10) 0.46581(9) 0.07462(5) 1.000 0.0212(3) . . . .
Ow3 O Uiso 0.3288(2) 0.09670(10) 0.30315(7) 1.000 0.0585(4) . . . .
Ow4 O Uiso 0.3745(2) 0.0406(2) 0.04785(7) 1.000 0.0548(5) . . . .

loop_
_atom_type_symbol
_atom_type_description
_atom_type_scat_dispersion_real
_atom_type_scat_dispersion_imag
_atom_type_scat_source
C C 0.0033 0.0016 ' International Tables Vol C Tables 4.2.6.8 and 6.1.1.4'
Cl Cl 0.1484 0.1585 ' International Tables Vol C Tables 4.2.6.8 and 6.1.1.4'
Cr Cr 0.3209 0.6236 ' International Tables Vol C Tables 4.2.6.8 and 6.1.1.4'
N N 0.0061 0.0033 ' International Tables Vol C Tables 4.2.6.8 and 6.1.1.4'
O O 0.0106 0.0060 ' International Tables Vol C Tables 4.2.6.8 and 6.1.1.4'

loop_
_geom_angle_atom_site_label_1
_geom_angle_atom_site_label_2
_geom_angle_atom_site_label_3
_geom_angle
_geom_angle_site_symmetry_1
_geom_angle_site_symmetry_2
_geom_angle_site_symmetry_3
_geom_angle_publ_flag
Cr2 Cr1 O1 47.87(3) . . . yes
Cr2 Cr1 O2 48.49(4) . . . yes
Cr2 Cr1 O3 47.93(4) . . . yes
Cr2 Cr1 N11 129.05(4) . . . yes
Cr2 Cr1 N12 126.16(4) . . . yes
Cr2 Cr1 N13 125.37(4) . . . yes
O1 Cr1 O2 80.07(5) . . . yes
O1 Cr1 O3 80.92(5) . . . yes
O1 Cr1 N11 175.90(5) . . . yes
O1 Cr1 N12 97.48(5) . . . yes
O1 Cr1 N13 92.83(5) . . . yes
O2 Cr1 O3 79.77(5) . . . yes
O2 Cr1 N11 95.83(5) . . . yes
O2 Cr1 N12 174.15(5) . . . yes
O2 Cr1 N13 96.35(5) . . . yes
O3 Cr1 N11 98.48(5) . . . yes
O3 Cr1 N12 94.63(5) . . . yes
O3 Cr1 N13 173.10(5) . . . yes
N11 Cr1 N12 86.60(5) . . . yes
N11 Cr1 N13 87.54(5) . . . yes
N12 Cr1 N13 89.06(5) . . . yes
Cr1 Cr2 O1 47.88(3) . . . yes
Cr1 Cr2 O2 48.33(4) . . . yes
Cr1 Cr2 O3 47.55(4) . . . yes
Cr1 Cr2 N21 128.56(4) . . . yes
Cr1 Cr2 N22 125.00(4) . . . yes
Cr1 Cr2 N23 126.91(4) . . . yes
O1 Cr2 O2 79.96(5) . . . yes
O1 Cr2 O3 80.64(5) . . . yes
O1 Cr2 N21 176.31(5) . . . yes
O1 Cr2 N22 93.81(5) . . . yes
O1 Cr2 N23 97.17(5) . . . yes
O2 Cr2 O3 79.37(5) . . . yes
O2 Cr2 N21 98.04(5) . . . yes
O2 Cr2 N22 173.10(5) . . . yes
O2 Cr2 N23 94.40(5) . . . yes
O3 Cr2 N21 95.97(5) . . . yes
O3 Cr2 N22 96.79(5) . . . yes
O3 Cr2 N23 173.65(5) . . . yes
N21 Cr2 N22 88.03(5) . . . yes
N21 Cr2 N23 86.05(5) . . . yes
N22 Cr2 N23 89.28(5) . . . yes
Cr1 O1 Cr2 84.25(4) . . . yes
Cr1 O2 Cr2 83.19(4) . . . yes
Cr1 O3 Cr2 84.52(5) . . . yes
Cr1 N11 C11 114.72(10) . . . yes
Cr1 N11 C14 115.04(9) . . . yes
C11 N11 C14 109.01(12) . . . yes
Cr1 N12 C12 116.48(9) . . . yes
Cr1 N12 C15 115.52(9) . . . yes
C12 N12 C15 109.77(11) . . . yes
Cr1 N13 C13 115.98(9) . . . yes
Cr1 N13 C16 116.05(9) . . . yes
C13 N13 C16 110.51(12) . . . yes
Cr2 N21 C21 115.22(9) . . . yes
Cr2 N21 C24 113.70(9) . . . yes
C21 N21 C24 109.44(12) . . . yes
Cr2 N22 C22 116.18(9) . . . yes
Cr2 N22 C25 115.28(9) . . . yes
C22 N22 C25 108.75(11) . . . yes
Cr2 N23 C23 115.25(10) . . . yes
Cr2 N23 C26 116.07(7) . . . yes
C23 N23 C26 109.41(11) . . . yes
N11 C14 C17 113.41(14) . . . yes
N12 C15 C17 112.18(11) . . . yes
N13 C16 C17 113.29(12) . . . yes
C14 C17 C15 110.79(13) . . . no
C14 C17 C16 110.96(13) . . . no
C14 C17 C18 108.20(13) . . . no
C15 C17 C16 110.63(14) . . . no
C15 C17 C18 108.41(12) . . . no
C16 C17 C18 107.73(13) . . . no
N21 C24 C27 113.83(12) . . . yes
N22 C25 C27 112.17(11) . . . yes
N23 C26 C27 113.68(10) . . . yes
C24 C27 C25 110.88(12) . . . no
C24 C27 C26 111.13(11) . . . no
C24 C27 C28 107.93(11) . . . no
C25 C27 C26 110.31(12) . . . no
C25 C27 C28 108.12(11) . . . no
C26 C27 C28 108.36(11) . . . no

loop_
_geom_bond_atom_site_label_1
_geom_bond_atom_site_label_2
_geom_bond_distance
_geom_bond_site_symmetry_1
_geom_bond_site_symmetry_2
_geom_bond_publ_flag
Cr1 Cr2 2.6361(9) . . yes
Cr1 O1 1.9652(12) . . yes
Cr1 O2 1.9830(12) . . yes
Cr1 O3 1.9541(13) . . yes
Cr1 N11 2.0909(14) . . yes
Cr1 N12 2.0735(13) . . yes
Cr1 N13 2.0799(13) . . yes
Cr2 O1 1.9649(11) . . yes
Cr2 O2 1.9879(12) . . yes
Cr2 O3 1.9657(12) . . yes
Cr2 N21 2.0930(14) . . yes
Cr2 N22 2.0889(14) . . yes
Cr2 N23 2.0961(12) . . yes
N11 C11 1.489(2) . . yes
N11 C14 1.499(2) . . yes
N12 C12 1.4890(19) . . yes
N12 C15 1.4916(18) . . yes
N13 C13 1.477(2) . . yes
N13 C16 1.4895(19) . . yes
N21 C21 1.489(2) . . yes
N21 C24 1.4970(18) . . yes
N22 C22 1.4888(19) . . yes
N22 C25 1.494(2) . . yes
N23 C23 1.486(2) . . yes
N23 C26 1.4905(18) . . yes
C14 C17 1.534(2) . . no
C15 C17 1.537(2) . . no
C16 C17 1.532(3) . . no
C17 C18 1.535(2) . . no
C24 C27 1.537(2) . . no
C25 C27 1.536(2) . . no
C26 C27 1.5304(17) . . no
C27 C28 1.534(2) . . no

loop_
_geom_torsion_atom_site_label_1
_geom_torsion_atom_site_label_2
_geom_torsion_atom_site_label_3
_geom_torsion_atom_site_label_4
_geom_torsion
_geom_torsion_site_symmetry_1
_geom_torsion_site_symmetry_2
_geom_torsion_site_symmetry_3
_geom_torsion_site_symmetry_4
_geom_torsion_publ_flag
O1 Cr1 Cr2 O2 -119.35(6) . . . . no
O1 Cr1 Cr2 O3 122.00(6) . . . . no
O1 Cr1 Cr2 N21 178.71(6) . . . . no
O1 Cr1 Cr2 N22 58.41(6) . . . . no
O1 Cr1 Cr2 N23 -62.05(6) . . . . no
O2 Cr1 Cr2 O1 119.35(6) . . . . no
O2 Cr1 Cr2 O3 -118.65(6) . . . . no
O2 Cr1 Cr2 N21 -61.95(6) . . . . no
O2 Cr1 Cr2 N22 177.75(6) . . . . no
O2 Cr1 Cr2 N23 57.30(6) . . . . no
O3 Cr1 Cr2 O1 -122.00(6) . . . . no
O3 Cr1 Cr2 O2 118.65(6) . . . . no
O3 Cr1 Cr2 N21 56.70(6) . . . . no
O3 Cr1 Cr2 N22 -63.59(6) . . . . no
O3 Cr1 Cr2 N23 175.95(7) . . . . no
N11 Cr1 Cr2 O1 176.45(6) . . . . no
N11 Cr1 Cr2 O2 57.10(6) . . . . no
N11 Cr1 Cr2 O3 -61.55(6) . . . . no
N11 Cr1 Cr2 N21 -4.85(6) . . . . no
N11 Cr1 Cr2 N22 -125.15(6) . . . . no
N11 Cr1 Cr2 N23 114.40(6) . . . . no
N12 Cr1 Cr2 O1 -63.68(6) . . . . no
N12 Cr1 Cr2 O2 176.98(6) . . . . no
N12 Cr1 Cr2 O3 58.33(6) . . . . no
N12 Cr1 Cr2 N21 115.03(6) . . . . no
N12 Cr1 Cr2 N22 -5.27(6) . . . . no
N12 Cr1 Cr2 N23 -125.73(6) . . . . no
N13 Cr1 Cr2 O1 55.92(6) . . . . no
N13 Cr1 Cr2 O2 -63.43(6) . . . . no
N13 Cr1 Cr2 O3 177.92(7) . . . . no
N13 Cr1 Cr2 N21 -125.38(6) . . . . no
N13 Cr1 Cr2 N22 114.32(6) . . . . no
N13 Cr1 Cr2 N23 -6.13(7) . . . . no
O2 Cr1 O1 Cr2 -41.50(4) . . . . no
O3 Cr1 O1 Cr2 39.60(4) . . . . no
N12 Cr1 O1 Cr2 133.12(4) . . . . no
N13 Cr1 O1 Cr2 -137.45(5) . . . . no
O1 Cr1 O2 Cr2 41.02(4) . . . . no
O3 Cr1 O2 Cr2 -41.45(4) . . . . no
N11 Cr1 O2 Cr2 -139.04(5) . . . . no
N13 Cr1 O2 Cr2 132.79(5) . . . . no
O1 Cr1 O3 Cr2 -39.56(4) . . . . no
O2 Cr1 O3 Cr2 41.89(4) . . . . no
N11 Cr1 O3 Cr2 136.34(5) . . . . no
N12 Cr1 O3 Cr2 -136.42(5) . . . . no
Cr2 Cr1 N11 C11 36.79(11) . . . . no
Cr2 Cr1 N11 C14 164.44(9) . . . . no
O2 Cr1 N11 C11 75.98(10) . . . . no
O2 Cr1 N11 C14 -156.37(10) . . . . no
O3 Cr1 N11 C11 -4.50(11) . . . . no
O3 Cr1 N11 C14 123.15(10) . . . . no
N12 Cr1 N11 C11 -98.68(10) . . . . no
N12 Cr1 N11 C14 28.97(10) . . . . no
N13 Cr1 N11 C11 172.12(10) . . . . no
N13 Cr1 N11 C14 -60.23(10) . . . . no
Cr2 Cr1 N12 C12 27.73(11) . . . . no
Cr2 Cr1 N12 C15 158.76(9) . . . . no
O1 Cr1 N12 C12 -14.38(11) . . . . no
O1 Cr1 N12 C15 116.66(10) . . . . no
O3 Cr1 N12 C12 67.06(11) . . . . no
O3 Cr1 N12 C15 -161.91(10) . . . . no
N11 Cr1 N12 C12 165.30(11) . . . . no
N11 Cr1 N12 C15 -63.66(10) . . . . no
N13 Cr1 N12 C12 -107.10(10) . . . . no
N13 Cr1 N12 C15 23.93(10) . . . . no
Cr2 Cr1 N13 C13 34.96(11) . . . . no
Cr2 Cr1 N13 C16 167.17(8) . . . . no
O1 Cr1 N13 C13 72.91(10) . . . . no
O1 Cr1 N13 C16 -154.88(10) . . . . no
O2 Cr1 N13 C13 -7.41(10) . . . . no
O2 Cr1 N13 C16 124.81(10) . . . . no
N11 Cr1 N13 C13 -103.01(10) . . . . no
N11 Cr1 N13 C16 29.21(10) . . . . no
N12 Cr1 N13 C13 170.35(10) . . . . no
N12 Cr1 N13 C16 -57.43(10) . . . . no
O2 Cr2 O1 Cr1 41.39(4) . . . . no
O3 Cr2 O1 Cr1 -39.36(5) . . . . no
N22 Cr2 O1 Cr1 -135.63(4) . . . . no
N23 Cr2 O1 Cr1 134.62(5) . . . . no
O1 Cr2 O2 Cr1 -41.04(4) . . . . no
O3 Cr2 O2 Cr1 41.21(4) . . . . no
N21 Cr2 O2 Cr1 135.82(4) . . . . no
N23 Cr2 O2 Cr1 -137.56(5) . . . . no
O1 Cr2 O3 Cr1 39.61(4) . . . . no
O2 Cr2 O3 Cr1 -41.83(5) . . . . no
N21 Cr2 O3 Cr1 -138.92(5) . . . . no
N22 Cr2 O3 Cr1 132.37(5) . . . . no
Cr1 Cr2 N21 C21 -33.15(11) . . . . no
Cr1 Cr2 N21 C24 -160.64(9) . . . . no
O2 Cr2 N21 C21 -74.89(10) . . . . no
O2 Cr2 N21 C24 157.62(10) . . . . no
O3 Cr2 N21 C21 5.17(10) . . . . no
O3 Cr2 N21 C24 -122.32(10) . . . . no
N22 Cr2 N21 C21 101.80(10) . . . . no
N22 Cr2 N21 C24 -25.69(10) . . . . no
N23 Cr2 N21 C21 -168.78(10) . . . . no
N23 Cr2 N21 C24 63.73(10) . . . . no
Cr1 Cr2 N22 C22 -31.32(11) . . . . no
Cr1 Cr2 N22 C25 -160.25(8) . . . . no
O1 Cr2 N22 C22 7.97(11) . . . . no
O1 Cr2 N22 C25 -120.96(10) . . . . no
O3 Cr2 N22 C22 -73.05(11) . . . . no
O3 Cr2 N22 C25 158.03(10) . . . . no
N21 Cr2 N22 C22 -168.83(11) . . . . no
N21 Cr2 N22 C25 62.25(10) . . . . no
N23 Cr2 N22 C22 105.11(11) . . . . no
N23 Cr2 N22 C25 -23.82(10) . . . . no
Cr1 Cr2 N23 C23 -39.48(11) . . . . no
Cr1 Cr2 N23 C26 -169.24(8) . . . . no
O1 Cr2 N23 C23 -80.81(10) . . . . no
O1 Cr2 N23 C26 149.43(9) . . . . no
O2 Cr2 N23 C23 -0.40(10) . . . . no
O2 Cr2 N23 C26 -130.16(10) . . . . no
N21 Cr2 N23 C23 97.37(10) . . . . no
N21 Cr2 N23 C26 -32.39(10) . . . . no
N22 Cr2 N23 C23 -174.55(10) . . . . no
N22 Cr2 N23 C26 55.68(10) . . . . no
Cr1 N11 C14 C17 29.46(15) . . . . no
C11 N11 C14 C17 159.94(12) . . . . no
Cr1 N12 C15 C17 33.71(17) . . . . no
C12 N12 C15 C17 167.87(15) . . . . no
Cr1 N13 C16 C17 28.21(14) . . . . no
C13 N13 C16 C17 162.91(12) . . . . no
Cr2 N21 C24 C27 -33.33(15) . . . . no
C21 N21 C24 C27 -163.76(12) . . . . no
Cr2 N22 C25 C27 -33.52(15) . . . . no
C22 N22 C25 C27 -166.02(12) . . . . no
Cr2 N23 C26 C27 -25.52(14) . . . . no
C23 N23 C26 C27 -158.03(12) . . . . no
N11 C14 C17 C15 -79.53(17) . . . . no
N11 C14 C17 C16 43.77(16) . . . . no
N11 C14 C17 C18 161.75(13) . . . . no
N12 C15 C17 C14 41.4(2) . . . . no
N12 C15 C17 C16 -82.14(16) . . . . no
N12 C15 C17 C18 159.94(14) . . . . no
N13 C16 C17 C14 -79.11(14) . . . . no
N13 C16 C17 C15 44.29(15) . . . . no
N13 C16 C17 C18 162.63(11) . . . . no
N21 C24 C27 C25 81.90(15) . . . . no
N21 C24 C27 C26 -41.18(16) . . . . no
N21 C24 C27 C28 -159.86(12) . . . . no
N22 C25 C27 C24 -40.34(16) . . . . no
N22 C25 C27 C26 83.21(15) . . . . no
N22 C25 C27 C28 -158.47(12) . . . . no
N23 C26 C27 C24 76.69(14) . . . . no
N23 C26 C27 C25 -46.70(15) . . . . no
N23 C26 C27 C28 -164.88(11) . . . . no
